data_2100619
loop_
_publ_author_name
'Altamura, Maria R.'
'Dapporto Paolo '
'Fedi, Valentina'
'Giolitti, Alessandro'
'Guerri, Annalisa'
'Guidi, Antonio'
'Paoli, Paola'
'Rossi, Patrizia'

_publ_section_title
;
New monocyclic and acyclic hNK-2 antagonists retaining the \b-turn
feature. X-ray and molecular modelling studies
;
_journal_coeditor_code GP5007
_journal_date_accepted 2006-05-16
_journal_date_recd_electronic 2006-02-28
_journal_issue 4
_journal_name_full 'Acta Crystallographica, Section B'
_journal_page_first 889
_journal_page_last 896
_journal_paper_category FA
_journal_paper_doi 10.1107/S0108768106018167
_journal_volume 62
_journal_year 2006
_chemical_formula_sum 'C37 H48 N4 O4 S'
_chemical_formula_weight 644.85
_chemical_name_systematic
;
 ?
;
_space_group_IT_number 4
_symmetry_cell_setting monoclinic
_symmetry_space_group_name_Hall 'P 2yb'
_symmetry_space_group_name_H-M 'P 1 21 1'
_atom_sites_solution_hydrogens geom
_atom_sites_solution_primary direct
_atom_sites_solution_secondary difmap
_audit_creation_method SHELXL-97
_cell_angle_alpha 90.00
_cell_angle_beta 98.152(3)
_cell_angle_gamma 90.00
_cell_formula_units_Z 4
_cell_length_a 14.0346(8)
_cell_length_b 9.8834(7)
_cell_length_c 25.617(2)
_cell_measurement_reflns_used 4501
_cell_measurement_temperature 298
_cell_measurement_theta_max 57.1
_cell_measurement_theta_min 1.7
_cell_volume 3517.4(4)
_computing_cell_refinement 'SMART, Siemens (1995)'
_computing_data_collection 'SMART, Siemens (1995)'
_computing_data_reduction 'SAINT, Siemens (1995)'
_computing_molecular_graphics 'ORTEP-3 (Farruggia, 1997)'
_computing_publication_material 'PARST-97 (Nardelli, 1997)'
_computing_structure_refinement 'SHELXL-97 (Sheldrick, 1997)'
_computing_structure_solution 'Sir97 (Altomare, 1997)'
_diffrn_ambient_temperature 298
_diffrn_measured_fraction_theta_full 0.918
_diffrn_measured_fraction_theta_max 0.918
_diffrn_measurement_device_type 'three circles SMART CCD'
_diffrn_measurement_method 'intensity from \w scans'
_diffrn_radiation_monochromator 'Goebel mirrors'
_diffrn_radiation_source 'Siemens rotating anode'
_diffrn_radiation_type CuK\a
_diffrn_radiation_wavelength 1.54184
_diffrn_reflns_av_R_equivalents 0.0431
_diffrn_reflns_av_sigmaI/netI 0.0580
_diffrn_reflns_limit_h_max 15
_diffrn_reflns_limit_h_min -15
_diffrn_reflns_limit_k_max 10
_diffrn_reflns_limit_k_min -10
_diffrn_reflns_limit_l_max 26
_diffrn_reflns_limit_l_min -24
_diffrn_reflns_number 13267
_diffrn_reflns_theta_full 57.06
_diffrn_reflns_theta_max 57.06
_diffrn_reflns_theta_min 1.74
_exptl_absorpt_coefficient_mu 1.164
_exptl_absorpt_correction_T_max 0.705
_exptl_absorpt_correction_T_min 0.665
_exptl_absorpt_correction_type empirical
_exptl_absorpt_process_details 'SADABS (Sheldrick, 1996)'
_exptl_crystal_colour 'pale yellow'
_exptl_crystal_density_diffrn 1.218
_exptl_crystal_density_method 'not measured'
_exptl_crystal_description parallelepipedon
_exptl_crystal_F_000 1384
_exptl_crystal_size_max 0.4
_exptl_crystal_size_mid 0.4
_exptl_crystal_size_min 0.3
_refine_diff_density_max 0.265
_refine_diff_density_min -0.180
_refine_ls_abs_structure_details 'Flack H D (1983), Acta Cryst. A39, 876-881'
_refine_ls_abs_structure_Flack 0.07(3)
_refine_ls_extinction_method none
_refine_ls_goodness_of_fit_ref 1.069
_refine_ls_hydrogen_treatment constr
_refine_ls_matrix_type full
_refine_ls_number_parameters 831
_refine_ls_number_reflns 7090
_refine_ls_number_restraints 1
_refine_ls_restrained_S_all 1.069
_refine_ls_R_factor_all 0.1058
_refine_ls_R_factor_gt 0.0748
_refine_ls_shift/su_max 0.000
_refine_ls_shift/su_mean 0.000
_refine_ls_structure_factor_coef Fsqd
_refine_ls_weighting_details 'calc w=1/[\s^2^(Fo^2^)+(0.1097P)^2^+0.0000P] where P=(Fo^2^+2Fc^2^)/3'
_refine_ls_weighting_scheme calc
_refine_ls_wR_factor_gt 0.1697
_refine_ls_wR_factor_ref 0.1868
_reflns_number_gt 5160
_reflns_number_total 7090
_reflns_threshold_expression >2sigma(I)
_cod_data_source_file gp5007.cif
_cod_original_sg_symbol_H-M 'P 21'
_cod_original_formula_sum 'C37 H48 N4 O4 S1'
_cod_database_code 2100619

loop_
_symmetry_equiv_pos_as_xyz
'x, y, z'
'-x, y+1/2, -z'

loop_
_atom_site_type_symbol
_atom_site_label
_atom_site_fract_x
_atom_site_fract_y
_atom_site_fract_z
_atom_site_U_iso_or_equiv
_atom_site_adp_type
_atom_site_calc_flag
_atom_site_refinement_flags
_atom_site_occupancy
C C1A 0.7889(7) -0.3336(11) 0.8004(5) 0.134(4) Uani d . 1
H H1A1 0.7370 -0.3230 0.7720 0.202 Uiso calc R 1
H H1A2 0.7901 -0.4251 0.8130 0.202 Uiso calc R 1
H H1A3 0.8488 -0.3133 0.7881 0.202 Uiso calc R 1
C C2A 0.7743(6) -0.2370(10) 0.8452(5) 0.080(3) Uani d . 1
C C3A 0.7571(7) -0.2879(11) 0.8942(6) 0.108(4) Uani d . 1
H H3A 0.7534 -0.3809 0.8990 0.129 Uiso calc R 1
C C4A 0.7457(7) -0.2017(13) 0.9355(5) 0.101(3) Uani d . 1
H H4A 0.7359 -0.2367 0.9681 0.121 Uiso calc R 1
C C5A 0.7489(5) -0.0597(11) 0.9279(4) 0.072(2) Uani d . 1
C C6A 0.7445(5) 0.0438(11) 0.9662(4) 0.078(3) Uani d . 1
H H6A 0.7370 0.0279 1.0012 0.093 Uiso calc R 1
C C7A 0.7524(4) 0.1664(10) 0.9455(3) 0.064(2) Uani d . 1
S S1A 0.76483(14) 0.1622(2) 0.87898(9) 0.0730(6) Uani d . 1
C C8A 0.7624(5) -0.0130(8) 0.8781(4) 0.059(2) Uani d . 1
C C9A 0.7760(5) -0.1006(10) 0.8373(4) 0.078(3) Uani d . 1
H H9A 0.7863 -0.0663 0.8047 0.093 Uiso calc R 1
C C10A 0.7568(5) 0.3013(10) 0.9708(4) 0.064(2) Uani d . 1
O O1A 0.7431(4) 0.4048(6) 0.9432(2) 0.0804(17) Uani d . 1
N N1A 0.7820(4) 0.3076(8) 1.0240(3) 0.0691(19) Uani d . 1
H H1A 0.7784 0.2353 1.0423 0.083 Uiso calc R 1
C C11A 0.8153(5) 0.4337(10) 1.0515(3) 0.067(2) Uani d . 1
C C12A 0.9058(5) 0.4832(11) 1.0315(4) 0.108(4) Uani d . 1
H H12A 0.9069 0.4530 0.9955 0.129 Uiso calc R 1
H H12B 0.9085 0.5812 1.0322 0.129 Uiso calc R 1
C C13A 0.9847(7) 0.428(2) 1.0654(6) 0.190(7) Uani d . 1
H H13A 1.0378 0.4918 1.0692 0.228 Uiso calc R 1
H H13B 1.0060 0.3455 1.0502 0.228 Uiso calc R 1
C C14A 0.9580(7) 0.3997(15) 1.1158(5) 0.136(5) Uani d . 1
H H14A 0.9863 0.4658 1.1414 0.163 Uiso calc R 1
H H14B 0.9806 0.3105 1.1276 0.163 Uiso calc R 1
C C15A 0.8482(5) 0.4060(12) 1.1103(3) 0.098(3) Uani d . 1
H H15A 0.8276 0.4781 1.1318 0.118 Uiso calc R 1
H H15B 0.8221 0.3210 1.1208 0.118 Uiso calc R 1
C C16A 0.7346(5) 0.5372(10) 1.0470(3) 0.063(2) Uani d . 1
O O2A 0.7587(3) 0.6579(7) 1.0535(2) 0.0844(17) Uani d . 1
N N2A 0.6433(3) 0.4991(6) 1.0433(2) 0.0508(15) Uani d . 1
H H2A 0.6287 0.4158 1.0364 0.061 Uiso calc R 1
C C17A 0.5677(5) 0.5937(8) 1.0504(3) 0.060(2) Uani d . 1
H H17A 0.5992 0.6758 1.0657 0.073 Uiso calc R 1
C C18A 0.5044(5) 0.5416(8) 1.0896(3) 0.065(2) Uani d . 1
H H18A 0.4518 0.6050 1.0902 0.078 Uiso calc R 1
H H18B 0.4765 0.4563 1.0764 0.078 Uiso calc R 1
C C19A 0.5515(7) 0.5198(9) 1.1457(4) 0.079(3) Uani d . 1
C C20A 0.5035(8) 0.4454(10) 1.1798(5) 0.100(3) Uani d . 1
H H20A 0.4446 0.4056 1.1675 0.120 Uiso calc R 1
C C21A 0.5429(12) 0.4305(13) 1.2313(5) 0.133(5) Uani d . 1
H H21A 0.5077 0.3888 1.2549 0.160 Uiso calc R 1
C C22A 0.6375(12) 0.4785(13) 1.2491(4) 0.129(5) Uani d . 1
H H22A 0.6669 0.4605 1.2832 0.155 Uiso calc R 1
C C23A 0.6832(8) 0.5490(13) 1.2164(4) 0.117(4) Uani d . 1
H H23A 0.7440 0.5835 1.2285 0.141 Uiso calc R 1
C C24A 0.6421(6) 0.5734(11) 1.1635(3) 0.090(3) Uani d . 1
H H24A 0.6749 0.6241 1.1411 0.108 Uiso calc R 1
C C25A 0.5064(5) 0.6357(9) 0.9986(3) 0.060(2) Uani d . 1
O O3A 0.4629(4) 0.7439(6) 0.9959(2) 0.0787(16) Uani d . 1
N N3A 0.4981(5) 0.5489(8) 0.9601(3) 0.097(3) Uani d . 1
H H3A1 0.5312 0.4755 0.9641 0.117 Uiso calc R 1
C C26A 0.4330(6) 0.5713(11) 0.9090(3) 0.099(3) Uani d . 1
H H26A 0.3779 0.5115 0.9077 0.119 Uiso calc R 1
H H26B 0.4093 0.6636 0.9082 0.119 Uiso calc R 1
C C27A 0.4795(5) 0.5479(8) 0.8616(3) 0.068(2) Uani d . 1
H H27A 0.5360 0.6069 0.8636 0.082 Uiso calc R 1
C C28A 0.4097(6) 0.5861(10) 0.8123(3) 0.087(3) Uani d . 1
H H28A 0.3515 0.5326 0.8112 0.104 Uiso calc R 1
H H28B 0.3922 0.6806 0.8145 0.104 Uiso calc R 1
C C29A 0.4526(6) 0.5630(10) 0.7621(3) 0.082(2) Uani d . 1
H H29A 0.4066 0.5895 0.7320 0.098 Uiso calc R 1
H H29B 0.5098 0.6183 0.7625 0.098 Uiso calc R 1
N N4A 0.4773(5) 0.4221(7) 0.7576(3) 0.0770(19) Uani d . 1
C C30A 0.5473(7) 0.3796(10) 0.8038(4) 0.105(3) Uani d . 1
H H30A 0.6070 0.4288 0.8035 0.126 Uiso calc R 1
H H30B 0.5611 0.2840 0.8006 0.126 Uiso calc R 1
C C31A 0.5115(6) 0.4038(9) 0.8549(4) 0.084(3) Uani d . 1
H H31A 0.5622 0.3818 0.8835 0.101 Uiso calc R 1
H H31B 0.4578 0.3436 0.8575 0.101 Uiso calc R 1
C C32A 0.5114(6) 0.3895(12) 0.7092(3) 0.107(3) Uani d . 1
H H32A 0.5447 0.3033 0.7135 0.128 Uiso calc R 1
H H32B 0.5583 0.4573 0.7026 0.128 Uiso calc R 1
C C33A 0.4348(6) 0.3807(10) 0.6604(3) 0.083(3) Uani d . 1
H H33A 0.4085 0.4717 0.6530 0.099 Uiso calc R 1
C C34A 0.3537(7) 0.2899(11) 0.6685(3) 0.103(3) Uani d . 1
H H34A 0.3186 0.3301 0.6946 0.124 Uiso calc R 1
H H34B 0.3798 0.2043 0.6825 0.124 Uiso calc R 1
C C35A 0.2849(7) 0.2630(12) 0.6193(4) 0.118(4) Uani d . 1
H H35A 0.2371 0.1977 0.6269 0.141 Uiso calc R 1
H H35B 0.2517 0.3462 0.6078 0.141 Uiso calc R 1
O O4A 0.3336(4) 0.2121(6) 0.5777(2) 0.0906(18) Uani d . 1
C C36A 0.4007(7) 0.3072(11) 0.5664(4) 0.110(3) Uani d . 1
H H36A 0.3678 0.3913 0.5561 0.132 Uiso calc R 1
H H36B 0.4307 0.2755 0.5368 0.132 Uiso calc R 1
C C37A 0.4775(7) 0.3335(12) 0.6123(3) 0.107(3) Uani d . 1
H H37A 0.5212 0.4021 0.6026 0.128 Uiso calc R 1
H H37B 0.5141 0.2513 0.6209 0.128 Uiso calc R 1
C C1B 0.3317(7) 0.5761(11) 0.2939(4) 0.120(3) Uani d . 1
H H1B1 0.3992 0.5679 0.2918 0.180 Uiso calc R 1
H H1B2 0.3172 0.6679 0.3022 0.180 Uiso calc R 1
H H1B3 0.2954 0.5514 0.2607 0.180 Uiso calc R 1
C C2B 0.3053(6) 0.4828(10) 0.3367(4) 0.078(3) Uani d . 1
C C3B 0.2874(6) 0.5345(10) 0.3840(5) 0.089(3) Uani d . 1
H H3B 0.2891 0.6278 0.3888 0.107 Uiso calc R 1
C C4B 0.2670(5) 0.4532(10) 0.4244(4) 0.073(2) Uani d . 1
H H4B 0.2557 0.4915 0.4561 0.087 Uiso calc R 1
C C5B 0.2632(4) 0.3138(9) 0.4179(3) 0.056(2) Uani d . 1
C C6B 0.2482(5) 0.2080(9) 0.4547(3) 0.063(2) Uani d . 1
H H6B 0.2349 0.2247 0.4886 0.075 Uiso calc R 1
C C7B 0.2553(4) 0.0821(9) 0.4349(3) 0.0556(19) Uani d . 1
S S1B 0.27749(13) 0.0857(2) 0.36997(8) 0.0678(6) Uani d . 1
C C8B 0.2818(4) 0.2621(8) 0.3706(4) 0.061(2) Uani d . 1
C C9B 0.3025(5) 0.3444(9) 0.3289(3) 0.066(2) Uani d . 1
H H9B 0.3140 0.3069 0.2971 0.079 Uiso calc R 1
C C10B 0.2528(5) -0.0495(10) 0.4612(3) 0.059(2) Uani d . 1
O O1B 0.2340(4) -0.1525(6) 0.4353(2) 0.0719(16) Uani d . 1
N N1B 0.2783(3) -0.0502(7) 0.5142(2) 0.0557(16) Uani d . 1
H H1B 0.2817 0.0252 0.5312 0.067 Uiso calc R 1
C C11B 0.3005(4) -0.1776(8) 0.5436(3) 0.057(2) Uani d . 1
C C12B 0.3903(5) -0.2458(9) 0.5268(3) 0.073(2) Uani d . 1
H H12C 0.3847 -0.3435 0.5281 0.088 Uiso calc R 1
H H12D 0.3985 -0.2191 0.4913 0.088 Uiso calc R 1
C C13B 0.4707(7) -0.1992(19) 0.5645(5) 0.183(7) Uani d . 1
H H13C 0.5065 -0.1311 0.5481 0.220 Uiso calc R 1
H H13D 0.5137 -0.2744 0.5748 0.220 Uiso calc R 1
C C14B 0.4370(7) -0.1424(17) 0.6109(4) 0.161(6) Uani d . 1
H H14C 0.4615 -0.0511 0.6170 0.193 Uiso calc R 1
H H14D 0.4600 -0.1966 0.6417 0.193 Uiso calc R 1
C C15B 0.3288(5) -0.1405(9) 0.6022(3) 0.078(3) Uani d . 1
H H15C 0.3047 -0.0515 0.6095 0.094 Uiso calc R 1
H H15D 0.3032 -0.2061 0.6248 0.094 Uiso calc R 1
C C16B 0.2141(5) -0.2728(9) 0.5372(3) 0.056(2) Uani d . 1
O O2B 0.2249(3) -0.3953(6) 0.5377(2) 0.0714(15) Uani d . 1
N N2B 0.1265(4) -0.2151(6) 0.5345(2) 0.0555(16) Uani d . 1
H H2B 0.1237 -0.1282 0.5336 0.067 Uiso calc R 1
C C17B 0.0362(4) -0.2890(7) 0.5328(3) 0.056(2) Uani d . 1
H H17B -0.0133 -0.2225 0.5382 0.067 Uiso calc R 1
C C18B 0.0370(5) -0.3956(9) 0.5763(3) 0.074(2) Uani d . 1
H H18C -0.0261 -0.4373 0.5733 0.089 Uiso calc R 1
H H18D 0.0829 -0.4657 0.5707 0.089 Uiso calc R 1
C C19B 0.0625(5) -0.3404(9) 0.6311(4) 0.071(2) Uani d . 1
C C20B 0.1516(6) -0.3583(10) 0.6599(4) 0.095(3) Uani d . 1
H H20B 0.1987 -0.4034 0.6445 0.114 Uiso calc R 1
C C21B 0.1732(8) -0.3123(15) 0.7100(5) 0.125(4) Uani d . 1
H H21B 0.2350 -0.3249 0.7279 0.151 Uiso calc R 1
C C22B 0.1075(12) -0.2493(14) 0.7341(4) 0.120(4) Uani d . 1
H H22B 0.1233 -0.2181 0.7685 0.144 Uiso calc R 1
C C23B 0.0150(12) -0.2308(11) 0.7073(6) 0.127(4) Uani d . 1
H H23B -0.0324 -0.1887 0.7234 0.153 Uiso calc R 1
C C24B -0.0038(7) -0.2765(10) 0.6564(5) 0.096(3) Uani d . 1
H H24B -0.0653 -0.2631 0.6382 0.115 Uiso calc R 1
C C25B 0.0030(5) -0.3574(8) 0.4800(3) 0.065(2) Uani d . 1
O O3B -0.0674(4) -0.4311(6) 0.4752(2) 0.0928(18) Uani d . 1
N N3B 0.0488(4) -0.3275(7) 0.4392(3) 0.0744(18) Uani d . 1
H H3B1 0.0956 -0.2707 0.4434 0.089 Uiso calc R 1
C C26B 0.0208(7) -0.3896(10) 0.3872(4) 0.096(3) Uani d . 1
H H26C 0.0466 -0.4808 0.3880 0.115 Uiso calc R 1
H H26D -0.0488 -0.3967 0.3807 0.115 Uiso calc R 1
C C27B 0.0528(8) -0.3175(10) 0.3434(4) 0.112(3) Uani d . 1
H H27B 0.1233 -0.3154 0.3476 0.134 Uiso calc R 1
C C28B 0.013(2) -0.3929(15) 0.2919(5) 0.364(19) Uani d . 1
H H28C 0.0355 -0.4857 0.2937 0.437 Uiso calc R 1
H H28D -0.0570 -0.3943 0.2879 0.437 Uiso calc R 1
C C29B 0.0452(16) -0.3232(14) 0.2453(5) 0.255(11) Uani d . 1
H H29C 0.1149 -0.3200 0.2499 0.305 Uiso calc R 1
H H29D 0.0236 -0.3745 0.2136 0.305 Uiso calc R 1
N N4B 0.0094(5) -0.1952(9) 0.2399(3) 0.090(2) Uani d . 1
C C30B 0.0447(9) -0.1232(12) 0.2853(5) 0.132(4) Uani d . 1
H H30C 0.0231 -0.0301 0.2811 0.158 Uiso calc R 1
H H30D 0.1145 -0.1228 0.2892 0.158 Uiso calc R 1
C C31B 0.0139(8) -0.1793(12) 0.3344(4) 0.113(3) Uani d . 1
H H31C 0.0376 -0.1221 0.3642 0.136 Uiso calc R 1
H H31D -0.0558 -0.1814 0.3310 0.136 Uiso calc R 1
C C32B 0.0271(8) -0.1388(12) 0.1898(4) 0.123(4) Uani d . 1
H H32C 0.0412 -0.0432 0.1948 0.148 Uiso calc R 1
H H32D 0.0843 -0.1814 0.1800 0.148 Uiso calc R 1
C C33B -0.0497(8) -0.1528(10) 0.1461(4) 0.102(3) Uani d . 1
H H33B -0.0652 -0.2494 0.1426 0.123 Uiso calc R 1
C C34B -0.0251(11) -0.1050(14) 0.0934(5) 0.155(5) Uani d . 1
H H34C 0.0445 -0.1006 0.0966 0.186 Uiso calc R 1
H H34D -0.0458 -0.1753 0.0679 0.186 Uiso calc R 1
C C35B -0.0577(11) 0.0065(19) 0.0735(5) 0.237(11) Uani d . 1
H H35C -0.0650 -0.0041 0.0355 0.285 Uiso calc R 1
H H35D -0.0077 0.0737 0.0827 0.285 Uiso calc R 1
O O4B -0.1428(4) 0.0624(8) 0.0854(2) 0.108(2) Uani d . 1
C C36B -0.1675(9) 0.0193(18) 0.1335(5) 0.201(9) Uani d . 1
H H36C -0.1513 0.0941 0.1577 0.241 Uiso calc R 1
H H36D -0.2371 0.0132 0.1282 0.241 Uiso calc R 1
C C37B -0.1401(10) -0.0802(15) 0.1579(5) 0.167(6) Uani d . 1
H H37C -0.1923 -0.1453 0.1532 0.201 Uiso calc R 1
H H37D -0.1298 -0.0558 0.1950 0.201 Uiso calc R 1

loop_
_atom_site_aniso_label
_atom_site_aniso_U_11
_atom_site_aniso_U_22
_atom_site_aniso_U_33
_atom_site_aniso_U_12
_atom_site_aniso_U_13
_atom_site_aniso_U_23
C1A 0.134(8) 0.110(8) 0.146(11) 0.020(8) -0.024(7) -0.032(9)
C2A 0.066(5) 0.056(6) 0.110(9) 0.007(4) -0.018(5) -0.002(7)
C3A 0.095(7) 0.084(9) 0.137(11) -0.011(6) -0.013(7) 0.042(9)
C4A 0.095(7) 0.110(10) 0.095(9) 0.004(6) 0.005(6) 0.040(8)
C5A 0.060(5) 0.086(7) 0.072(7) 0.003(5) 0.017(4) 0.041(7)
C6A 0.063(5) 0.111(8) 0.056(6) 0.021(5) -0.001(4) 0.028(7)
C7A 0.052(4) 0.080(6) 0.054(6) 0.003(4) -0.008(3) 0.026(6)
S1A 0.0840(13) 0.0769(14) 0.0555(15) -0.0005(12) 0.0005(11) 0.0134(13)
C8A 0.042(4) 0.066(6) 0.066(7) 0.009(4) -0.002(4) 0.010(5)
C9A 0.072(5) 0.090(8) 0.069(7) 0.000(5) 0.003(5) 0.021(6)
C10A 0.040(4) 0.086(7) 0.064(7) 0.012(4) 0.000(4) 0.012(6)
O1A 0.104(4) 0.070(4) 0.059(4) -0.006(3) -0.015(3) 0.015(3)
N1A 0.052(3) 0.110(6) 0.043(5) 0.008(4) -0.001(3) 0.017(4)
C11A 0.048(5) 0.109(7) 0.040(5) -0.002(5) -0.010(4) 0.000(5)
C12A 0.038(4) 0.190(11) 0.093(8) -0.022(6) 0.003(5) -0.027(7)
C13A 0.059(7) 0.34(2) 0.163(13) -0.001(10) 0.005(8) 0.092(15)
C14A 0.080(7) 0.207(13) 0.105(9) 0.003(8) -0.039(6) 0.029(9)
C15A 0.073(5) 0.170(10) 0.050(6) 0.036(6) 0.001(4) -0.001(6)
C16A 0.044(4) 0.105(7) 0.036(5) -0.023(5) -0.002(3) 0.008(5)
O2A 0.068(3) 0.099(5) 0.082(4) -0.033(3) -0.003(3) -0.001(4)
N2A 0.043(3) 0.063(4) 0.044(4) -0.007(3) -0.002(3) -0.002(3)
C17A 0.057(4) 0.066(5) 0.054(5) 0.005(4) -0.005(4) -0.003(5)
C18A 0.058(4) 0.081(6) 0.055(6) 0.005(4) 0.007(4) 0.003(4)
C19A 0.080(6) 0.098(7) 0.058(7) 0.022(5) 0.008(5) -0.002(5)
C20A 0.142(8) 0.085(7) 0.085(9) 0.010(6) 0.054(8) 0.007(7)
C21A 0.229(15) 0.124(10) 0.055(9) 0.056(11) 0.048(9) 0.040(8)
C22A 0.224(15) 0.118(11) 0.039(8) 0.086(11) -0.010(9) 0.013(7)
C23A 0.149(9) 0.150(11) 0.047(7) 0.059(8) -0.004(7) 0.007(7)
C24A 0.102(7) 0.127(8) 0.040(6) 0.028(6) 0.008(5) 0.014(6)
C25A 0.062(4) 0.066(6) 0.049(6) 0.004(4) -0.003(4) 0.006(5)
O3A 0.090(4) 0.070(4) 0.068(4) 0.014(3) -0.018(3) 0.001(3)
N3A 0.125(6) 0.100(6) 0.055(5) 0.052(5) -0.031(4) -0.024(5)
C26A 0.099(6) 0.122(8) 0.063(7) 0.036(6) -0.029(5) 0.004(6)
C27A 0.077(5) 0.086(6) 0.039(5) 0.022(4) -0.004(4) 0.004(5)
C28A 0.101(6) 0.099(6) 0.054(6) 0.032(5) -0.010(5) -0.005(6)
C29A 0.079(5) 0.107(7) 0.057(6) 0.018(5) -0.002(4) -0.002(6)
N4A 0.087(4) 0.089(5) 0.051(5) 0.026(4) -0.003(4) -0.010(4)
C30A 0.117(7) 0.124(9) 0.064(7) 0.055(6) -0.023(6) -0.017(6)
C31A 0.094(6) 0.079(6) 0.072(7) 0.021(5) -0.013(5) -0.005(5)
C32A 0.092(6) 0.162(10) 0.059(7) 0.022(6) -0.014(5) -0.024(7)
C33A 0.075(5) 0.105(7) 0.066(7) 0.003(5) -0.002(5) -0.020(5)
C34A 0.126(8) 0.121(8) 0.062(7) -0.024(7) 0.013(6) -0.020(6)
C35A 0.114(8) 0.150(10) 0.095(9) -0.045(7) 0.035(7) -0.039(8)
O4A 0.104(4) 0.110(5) 0.057(4) -0.033(4) 0.009(3) -0.012(4)
C36A 0.122(8) 0.133(9) 0.073(7) -0.042(7) 0.010(6) -0.041(7)
C37A 0.108(7) 0.158(9) 0.057(7) -0.021(7) 0.017(6) -0.041(7)
C1B 0.140(8) 0.097(7) 0.122(9) -0.030(7) 0.011(7) 0.017(8)
C2B 0.071(5) 0.087(8) 0.069(7) -0.018(5) -0.009(5) -0.013(6)
C3B 0.089(6) 0.065(7) 0.103(9) -0.014(5) -0.025(6) -0.002(7)
C4B 0.071(5) 0.076(7) 0.067(7) 0.008(5) -0.006(5) -0.026(6)
C5B 0.044(4) 0.069(6) 0.051(6) -0.007(4) -0.005(4) -0.022(5)
C6B 0.056(4) 0.088(7) 0.043(5) -0.007(4) 0.005(4) -0.014(5)
C7B 0.045(4) 0.072(6) 0.047(5) -0.006(4) -0.006(3) -0.019(5)
S1B 0.0732(12) 0.0742(14) 0.0542(14) -0.0010(11) 0.0025(10) -0.0137(13)
C8B 0.037(4) 0.081(6) 0.062(6) -0.007(4) -0.005(4) -0.016(5)
C9B 0.063(5) 0.079(7) 0.053(6) -0.012(4) 0.004(4) -0.011(5)
C10B 0.043(4) 0.081(7) 0.050(6) -0.002(4) -0.003(4) -0.005(6)
O1B 0.081(3) 0.082(4) 0.048(4) -0.009(3) -0.008(3) -0.012(3)
N1B 0.049(3) 0.068(4) 0.048(4) -0.003(3) -0.003(3) -0.009(4)
C11B 0.042(4) 0.078(5) 0.048(5) 0.014(4) -0.003(3) -0.006(5)
C12B 0.051(4) 0.088(6) 0.077(6) 0.003(4) -0.001(4) -0.010(5)
C13B 0.075(7) 0.35(2) 0.114(10) 0.044(10) -0.005(7) -0.081(13)
C14B 0.088(7) 0.30(2) 0.085(9) 0.007(9) -0.025(7) -0.022(10)
C15B 0.085(6) 0.096(7) 0.047(6) -0.012(5) -0.016(4) -0.013(5)
C16B 0.052(5) 0.070(6) 0.041(5) 0.010(4) -0.006(4) -0.022(4)
O2B 0.074(3) 0.067(4) 0.071(4) 0.017(3) 0.004(3) -0.016(3)
N2B 0.056(4) 0.056(4) 0.052(4) 0.003(3) 0.001(3) 0.011(3)
C17B 0.047(4) 0.065(5) 0.053(5) -0.015(4) -0.006(4) -0.005(4)
C18B 0.074(5) 0.079(6) 0.068(6) -0.016(4) 0.005(5) 0.006(6)
C19B 0.050(4) 0.092(6) 0.071(7) 0.004(5) 0.014(5) 0.037(6)
C20B 0.083(6) 0.124(8) 0.074(8) 0.013(6) 0.001(5) 0.022(6)
C21B 0.126(9) 0.201(13) 0.048(8) -0.017(10) 0.009(7) 0.017(9)
C22B 0.184(12) 0.140(11) 0.032(7) -0.041(9) 0.000(9) 0.013(7)
C23B 0.211(15) 0.098(9) 0.084(10) 0.004(9) 0.061(10) 0.011(8)
C24B 0.093(7) 0.110(8) 0.080(8) 0.002(6) -0.003(6) 0.032(7)
C25B 0.053(4) 0.063(5) 0.074(7) -0.016(4) -0.010(5) 0.006(5)
O3B 0.083(4) 0.099(4) 0.093(5) -0.042(4) 0.001(3) -0.007(4)
N3B 0.072(4) 0.091(5) 0.054(5) -0.026(4) -0.011(4) -0.008(4)
C26B 0.124(7) 0.089(7) 0.064(7) -0.022(6) -0.021(5) -0.008(6)
C27B 0.163(9) 0.077(7) 0.082(8) 0.001(7) -0.022(7) 0.003(7)
C28B 0.88(5) 0.140(13) 0.042(8) -0.26(2) -0.027(16) -0.005(8)
C29B 0.56(3) 0.109(11) 0.077(10) 0.094(17) -0.016(14) -0.026(10)
N4B 0.115(6) 0.091(6) 0.060(6) 0.005(5) 0.005(5) -0.002(5)
C30B 0.197(12) 0.114(9) 0.089(9) -0.032(8) 0.034(9) -0.014(8)
C31B 0.157(9) 0.110(9) 0.065(8) 0.029(7) -0.009(7) -0.014(7)
C32B 0.130(9) 0.160(11) 0.085(9) -0.011(8) 0.034(8) -0.013(8)
C33B 0.142(9) 0.097(7) 0.068(8) 0.032(7) 0.016(7) 0.023(6)
C34B 0.208(13) 0.151(12) 0.126(11) 0.066(10) 0.095(10) 0.041(10)
C35B 0.258(16) 0.33(2) 0.164(13) 0.228(17) 0.164(13) 0.183(15)
O4B 0.095(4) 0.162(6) 0.068(4) 0.046(4) 0.014(3) 0.046(5)
C36B 0.158(11) 0.31(2) 0.157(13) 0.158(13) 0.104(10) 0.159(14)
C37B 0.187(12) 0.202(14) 0.130(11) 0.106(12) 0.083(10) 0.110(11)

loop_
_atom_type_symbol
_atom_type_description
_atom_type_scat_dispersion_real
_atom_type_scat_dispersion_imag
_atom_type_scat_source
C C 0.0181 0.0091 'International Tables Vol C Tables 4.2.6.8 and 6.1.1.4'
H H 0.0000 0.0000 'International Tables Vol C Tables 4.2.6.8 and 6.1.1.4'
N N 0.0311 0.0180 'International Tables Vol C Tables 4.2.6.8 and 6.1.1.4'
O O 0.0492 0.0322 'International Tables Vol C Tables 4.2.6.8 and 6.1.1.4'
S S 0.3331 0.5567 'International Tables Vol C Tables 4.2.6.8 and 6.1.1.4'

loop_
_geom_angle_atom_site_label_1
_geom_angle_atom_site_label_2
_geom_angle_atom_site_label_3
_geom_angle
C9A C2A C3A 119.8(10)
C9A C2A C1A 119.8(11)
C3A C2A C1A 120.4(10)
C4A C3A C2A 121.0(10)
C3A C4A C5A 119.6(11)
C8A C5A C4A 117.7(10)
C8A C5A C6A 114.6(9)
C4A C5A C6A 127.6(10)
C7A C6A C5A 111.4(9)
C6A C7A C10A 130.1(8)
C6A C7A S1A 113.2(8)
C10A C7A S1A 116.6(7)
C8A S1A C7A 91.9(5)
C9A C8A C5A 122.2(8)
C9A C8A S1A 128.9(7)
C5A C8A S1A 108.9(7)
C2A C9A C8A 119.7(9)
O1A C10A N1A 121.9(9)
O1A C10A C7A 120.0(8)
N1A C10A C7A 118.0(8)
C10A N1A C11A 122.5(7)
N1A C11A C12A 109.6(7)
N1A C11A C16A 110.6(6)
C12A C11A C16A 114.1(8)
N1A C11A C15A 110.4(8)
C12A C11A C15A 103.8(6)
C16A C11A C15A 108.1(7)
C13A C12A C11A 106.8(9)
C12A C13A C14A 110.4(9)
C13A C14A C15A 107.5(8)
C14A C15A C11A 104.8(7)
O2A C16A N2A 121.5(8)
O2A C16A C11A 116.8(7)
N2A C16A C11A 121.1(8)
C16A N2A C17A 121.8(7)
N2A C17A C18A 111.9(6)
N2A C17A C25A 113.5(6)
C18A C17A C25A 110.7(5)
C19A C18A C17A 117.4(6)
C20A C19A C24A 119.9(9)
C20A C19A C18A 119.3(9)
C24A C19A C18A 120.8(8)
C21A C20A C19A 120.0(11)
C20A C21A C22A 120.3(12)
C23A C22A C21A 119.2(11)
C22A C23A C24A 121.8(12)
C19A C24A C23A 118.5(9)
O3A C25A N3A 122.8(7)
O3A C25A C17A 119.8(8)
N3A C25A C17A 117.2(7)
C25A N3A C26A 122.8(7)
C27A C26A N3A 114.1(6)
C26A C27A C31A 114.5(8)
C26A C27A C28A 109.5(6)
C31A C27A C28A 107.7(7)
C29A C28A C27A 112.3(7)
N4A C29A C28A 110.0(7)
C32A N4A C29A 113.6(8)
C32A N4A C30A 111.2(6)
C29A N4A C30A 110.4(7)
N4A C30A C31A 112.8(7)
C30A C31A C27A 113.2(8)
N4A C32A C33A 116.0(7)
C34A C33A C37A 109.0(8)
C34A C33A C32A 112.6(8)
C37A C33A C32A 111.6(7)
C33A C34A C35A 113.9(8)
O4A C35A C34A 111.6(8)
C36A O4A C35A 109.0(7)
O4A C36A C37A 112.7(9)
C36A C37A C33A 111.6(8)
C3B C2B C9B 119.5(9)
C3B C2B C1B 120.4(10)
C9B C2B C1B 120.1(10)
C2B C3B C4B 122.1(9)
C3B C4B C5B 120.0(9)
C8B C5B C4B 117.7(9)
C8B C5B C6B 111.7(8)
C4B C5B C6B 130.4(9)
C7B C6B C5B 113.4(7)
C6B C7B C10B 129.5(7)
C6B C7B S1B 111.9(7)
C10B C7B S1B 118.5(6)
C7B S1B C8B 91.3(4)
C5B C8B C9B 122.7(8)
C5B C8B S1B 111.6(7)
C9B C8B S1B 125.6(7)
C2B C9B C8B 117.9(9)
O1B C10B N1B 123.0(8)
O1B C10B C7B 120.5(8)
N1B C10B C7B 116.4(8)
C10B N1B C11B 121.4(7)
N1B C11B C16B 111.4(5)
N1B C11B C15B 107.4(6)
C16B C11B C15B 110.0(6)
N1B C11B C12B 110.6(6)
C16B C11B C12B 111.7(6)
C15B C11B C12B 105.5(6)
C13B C12B C11B 105.4(7)
C12B C13B C14B 110.7(8)
C13B C14B C15B 108.8(8)
C14B C15B C11B 104.9(7)
O2B C16B N2B 122.0(7)
O2B C16B C11B 121.1(7)
N2B C16B C11B 116.8(7)
C16B N2B C17B 125.0(6)
N2B C17B C25B 113.8(6)
N2B C17B C18B 113.9(5)
C25B C17B C18B 108.0(6)
C19B C18B C17B 113.9(7)
C24B C19B C20B 115.8(9)
C24B C19B C18B 121.7(7)
C20B C19B C18B 122.3(9)
C21B C20B C19B 122.1(10)
C22B C21B C20B 121.2(11)
C21B C22B C23B 119.4(11)
C24B C23B C22B 117.9(11)
C19B C24B C23B 123.6(10)
O3B C25B N3B 121.7(8)
O3B C25B C17B 119.7(8)
N3B C25B C17B 118.4(6)
C25B N3B C26B 121.4(7)
C27B C26B N3B 115.1(7)
C26B C27B C31B 115.2(10)
C26B C27B C28B 107.8(9)
C31B C27B C28B 103.4(11)
C29B C28B C27B 109.9(11)
N4B C29B C28B 111.0(15)
C29B N4B C30B 107.9(10)
C29B N4B C32B 109.9(10)
C30B N4B C32B 117.2(9)
N4B C30B C31B 113.8(10)
C27B C31B C30B 109.2(10)
C33B C32B N4B 116.4(9)
C32B C33B C34B 114.8(11)
C32B C33B C37B 110.6(10)
C34B C33B C37B 109.3(9)
C35B C34B C33B 120.9(11)
C34B C35B O4B 121.9(12)
C35B O4B C36B 113.7(8)
C37B C36B O4B 127.6(11)
C36B C37B C33B 119.8(10)

loop_
_geom_bond_atom_site_label_1
_geom_bond_atom_site_label_2
_geom_bond_distance
C1A C2A 1.529(13)
C2A C9A 1.365(12)
C2A C3A 1.404(14)
C3A C4A 1.386(15)
C4A C5A 1.418(14)
C5A C8A 1.396(10)
C5A C6A 1.425(13)
C6A C7A 1.334(12)
C7A C10A 1.479(12)
C7A S1A 1.737(8)
S1A C8A 1.732(8)
C8A C9A 1.391(11)
C10A O1A 1.242(10)
C10A N1A 1.361(10)
N1A C11A 1.474(11)
C11A C12A 1.516(10)
C11A C16A 1.518(11)
C11A C15A 1.537(10)
C12A C13A 1.416(14)
C13A C14A 1.422(14)
C14A C15A 1.530(11)
C16A O2A 1.244(9)
C16A N2A 1.326(8)
N2A C17A 1.445(8)
C17A C18A 1.522(9)
C17A C25A 1.532(10)
C18A C19A 1.511(11)
C19A C20A 1.385(12)
C19A C24A 1.394(12)
C20A C21A 1.365(14)
C21A C22A 1.422(17)
C22A C23A 1.323(15)
C23A C24A 1.416(12)
C25A O3A 1.229(8)
C25A N3A 1.300(10)
N3A C26A 1.504(9)
C26A C27A 1.475(10)
C27A C31A 1.511(11)
C27A C28A 1.531(10)
C28A C29A 1.512(10)
C29A N4A 1.444(11)
N4A C32A 1.428(9)
N4A C30A 1.487(10)
C30A C31A 1.487(11)
C32A C33A 1.531(10)
C33A C34A 1.487(12)
C33A C37A 1.518(11)
C34A C35A 1.499(12)
C35A O4A 1.436(10)
O4A C36A 1.390(10)
C36A C37A 1.500(11)
C1B C2B 1.518(12)
C2B C3B 1.369(12)
C2B C9B 1.382(11)
C3B C4B 1.374(12)
C4B C5B 1.387(12)
C5B C8B 1.376(10)
C5B C6B 1.442(11)
C6B C7B 1.353(10)
C7B C10B 1.467(12)
C7B S1B 1.735(7)
S1B C8B 1.745(8)
C8B C9B 1.404(10)
C10B O1B 1.222(9)
C10B N1B 1.356(9)
N1B C11B 1.477(9)
C11B C16B 1.524(10)
C11B C15B 1.542(10)
C11B C12B 1.542(9)
C12B C13B 1.451(12)
C13B C14B 1.455(14)
C14B C15B 1.503(12)
C16B O2B 1.220(8)
C16B N2B 1.348(8)
N2B C17B 1.459(8)
C17B C25B 1.524(10)
C17B C18B 1.533(10)
C18B C19B 1.501(11)
C19B C24B 1.364(12)
C19B C20B 1.370(10)
C20B C21B 1.355(13)
C21B C22B 1.335(15)
C22B C23B 1.391(16)
C23B C24B 1.369(14)
C25B O3B 1.220(8)
C25B N3B 1.336(9)
N3B C26B 1.469(10)
C26B C27B 1.453(12)
C27B C31B 1.477(13)
C27B C28B 1.549(15)
C28B C29B 1.503(19)
C29B N4B 1.361(13)
N4B C30B 1.393(12)
N4B C32B 1.453(12)
C30B C31B 1.495(13)
C32B C33B 1.446(13)
C33B C34B 1.515(13)
C33B C37B 1.525(14)
C34B C35B 1.272(15)
C35B O4B 1.389(11)
O4B C36B 1.393(11)
C36B C37B 1.198(14)

loop_
_cod_related_entry_id
_cod_related_entry_database
_cod_related_entry_code
1 ChemSpider 9702281
